data_7706869
loop_
_publ_author_name
'Adhikari, Suman'
'Bhattacharjee, Tirtha'
'Bhattacharjee, Sharmila'
'Daniliuc, Constantin Gabriel'
'Frontera, Antonio'
'Lopato, Eric M.'
'Bernhard, Stefan'

_publ_section_title
;
 Nickel(II) complexes based on dithiolate-polyamine binary ligand systems:
 crystal structures, hirshfeld surface analysis, theoretical study, and
 catalytic activity study on photocatalytic hydrogen generation.
;
_journal_issue 16
_journal_name_full 'Dalton transactions (Cambridge, England : 2003)'
_journal_page_first 5632
_journal_page_last 5643
_journal_paper_doi 10.1039/d1dt00352f
_journal_volume 50
_journal_year 2021
_chemical_formula_sum 'C16 H26 N10 Ni2 S4'
_chemical_formula_weight 604.13
_space_group_crystal_system monoclinic
_space_group_IT_number 15
_space_group_name_Hall '-C 2yc'
_space_group_name_H-M_alt 'C 1 2/c 1'
_atom_sites_solution_hydrogens mixed
_audit_creation_method 'APEX3 v2016.1-0'
_audit_update_record
;
2021-01-06 deposited with the CCDC.	2021-03-16 downloaded from the CCDC.
;
_cell_angle_alpha 90
_cell_angle_beta 114.143(3)
_cell_angle_gamma 90
_cell_formula_units_Z 4
_cell_length_a 16.3199(6)
_cell_length_b 9.1021(3)
_cell_length_c 18.1332(7)
_cell_measurement_reflns_used 2872
_cell_measurement_temperature 173.(2)
_cell_measurement_theta_max 28.28
_cell_measurement_theta_min 4.08
_cell_volume 2457.99(16)
_computing_cell_refinement 'Collect (Nonius B.V., 1998)'
_computing_data_collection
;

Collect (Nonius B.V., 1998)
;
_computing_data_reduction 'Denzo-SMN (Otwinowski & Minor, 1997)'
_computing_molecular_graphics 'XP (Sheldrick, 2014)'
_computing_publication_material 'SHELXL-2014/7 (Sheldrick, 2014)'
_computing_structure_refinement 'SHELXL-2014/7 (Sheldrick, 2014)'
_computing_structure_solution 'SHELXL-2014/7 (Sheldrick, 2014)'
_diffrn_ambient_temperature 173.(2)
_diffrn_measured_fraction_theta_full 0.993
_diffrn_measured_fraction_theta_max 0.993
_diffrn_measurement_device_type 'rotating anode Nonius FR591'
_diffrn_measurement_method 'omega and phi scans'
_diffrn_radiation_monochromator 'Montel mirror'
_diffrn_radiation_type 'Mo K\a'
_diffrn_radiation_wavelength 0.71073
_diffrn_reflns_av_R_equivalents 0.069
_diffrn_reflns_av_unetI/netI 0.0568
_diffrn_reflns_limit_h_max 21
_diffrn_reflns_limit_h_min -21
_diffrn_reflns_limit_k_max 12
_diffrn_reflns_limit_k_min -12
_diffrn_reflns_limit_l_max 23
_diffrn_reflns_limit_l_min -23
_diffrn_reflns_number 10388
_diffrn_reflns_theta_full 28.17
_diffrn_reflns_theta_max 28.17
_diffrn_reflns_theta_min 4.37
_diffrn_source 'Mo rotating anode'
_diffrn_source_type 'Mo rotating anode'
_exptl_absorpt_coefficient_mu 1.898
_exptl_absorpt_correction_T_max 0.96
_exptl_absorpt_correction_T_min 0.90
_exptl_absorpt_correction_type multi-scan
_exptl_absorpt_process_details 'Denzo (Otwinowski, Borek, Majewski & Minor, 2003)'
_exptl_crystal_colour 'dark orange'
_exptl_crystal_density_diffrn 1.633
_exptl_crystal_density_method 'not measured'
_exptl_crystal_description plate
_exptl_crystal_F_000 1248
_exptl_crystal_size_max 0.060
_exptl_crystal_size_mid 0.030
_exptl_crystal_size_min 0.020
_refine_diff_density_max 0.438
_refine_diff_density_min -0.430
_refine_ls_extinction_method none
_refine_ls_goodness_of_fit_ref 1.025
_refine_ls_hydrogen_treatment mixed
_refine_ls_matrix_type full
_refine_ls_number_parameters 167
_refine_ls_number_reflns 2999
_refine_ls_number_restraints 0
_refine_ls_restrained_S_all 1.025
_refine_ls_R_factor_all 0.0673
_refine_ls_R_factor_gt 0.0495
_refine_ls_shift/su_max 0.000
_refine_ls_shift/su_mean 0.000
_refine_ls_structure_factor_coef Fsqd
_refine_ls_weighting_details 'w=1/[\s^2^(Fo^2^)+(0.0342P)^2^+12.9855P] where P=(Fo^2^+2Fc^2^)/3'
_refine_ls_weighting_scheme calc
_refine_ls_wR_factor_gt 0.1053
_refine_ls_wR_factor_ref 0.1148
_reflns_number_gt 2344
_reflns_number_total 2999
_reflns_threshold_expression 'I > 2\s(I)'
_cod_data_source_file d1dt00352f2.cif
_cod_data_source_block dan9415
_cod_depositor_comments 'Adding full bibliography for 7706868--7706870.cif.'
_cod_database_code 7706869

loop_
_space_group_symop_operation_xyz
'x, y, z'
'-x, y, -z+1/2'
'x+1/2, y+1/2, z'
'-x+1/2, y+1/2, -z+1/2'
'-x, -y, -z'
'x, -y, z-1/2'
'-x+1/2, -y+1/2, -z'
'x+1/2, -y+1/2, z-1/2'

loop_
_atom_site_type_symbol
_atom_site_label
_atom_site_fract_x
_atom_site_fract_y
_atom_site_fract_z
_atom_site_U_iso_or_equiv
_atom_site_adp_type
_atom_site_calc_flag
_atom_site_refinement_flags_adp
_atom_site_refinement_flags_occupancy
_atom_site_refinement_flags_posn
_atom_site_occupancy
_atom_site_disorder_assembly
_atom_site_disorder_group
Ni Ni2 0.5 0.85978(7) 0.25 0.02073(16) Uani d T P S 1 . .
Ni Ni1 0.5 0.5 0 0.02568(18) Uani d . P S 1 . .
S S1 0.47903(6) 0.37137(10) 0.09440(6) 0.0291(2) Uani d . . . 1 . .
S S2 0.36043(6) 0.56121(12) -0.02367(6) 0.0331(2) Uani d . . . 1 . .
N N1 0.3242(2) 0.2014(4) 0.1817(2) 0.0418(9) Uani d . . . 1 . .
N N2 0.1408(2) 0.4883(4) -0.01320(19) 0.0364(8) Uani d . . . 1 . .
N N3 0.5310(2) 1.0182(4) 0.1823(2) 0.0255(6) Uani d . . . 1 . .
H H3A 0.481(3) 1.042(5) 0.142(3) 0.040(13) Uiso d . . . 1 . .
H H3B 0.552(4) 1.089(6) 0.212(3) 0.063(17) Uiso d . . . 1 . .
N N4 0.5505(2) 0.7135(4) 0.18644(18) 0.0273(7) Uani d . . . 1 . .
H H4 0.513(3) 0.647(4) 0.159(2) 0.026(10) Uiso d . . . 1 . .
N N5 0.6360(2) 0.8362(4) 0.3388(2) 0.0281(7) Uani d . . . 1 . .
H H5A 0.630(3) 0.806(6) 0.382(3) 0.051(15) Uiso d . . . 1 . .
H H5B 0.662(3) 0.912(5) 0.350(2) 0.026(11) Uiso d . . . 1 . .
C C1 0.3700(2) 0.4338(4) 0.0501(2) 0.0259(7) Uani d . . . 1 . .
C C2 0.3001(2) 0.3897(4) 0.0692(2) 0.0261(7) Uani d . . . 1 . .
C C3 0.3133(2) 0.2844(4) 0.1314(2) 0.0303(8) Uani d . . . 1 . .
C C4 0.2115(2) 0.4445(4) 0.0240(2) 0.0258(8) Uani d . . . 1 . .
C C11 0.5936(3) 0.9585(4) 0.1506(2) 0.0334(9) Uani d . . . 1 . .
H H11A 0.6557 0.9631 0.1928 0.04 Uiso calc U . R 1 . .
H H11B 0.5907 1.0174 0.1037 0.04 Uiso calc U . R 1 . .
C C12 0.5681(3) 0.7997(5) 0.1250(2) 0.0343(9) Uani d . . . 1 . .
H H12A 0.5137 0.7983 0.0736 0.041 Uiso calc U . R 1 . .
H H12B 0.6174 0.7525 0.1152 0.041 Uiso calc U . R 1 . .
C C13 0.6903(2) 0.7426(5) 0.3097(2) 0.0341(9) Uani d . . . 1 . .
H H13A 0.7348 0.6869 0.3554 0.041 Uiso calc U . R 1 . .
H H13B 0.7232 0.8047 0.2861 0.041 Uiso calc U . R 1 . .
C C14 0.6296(3) 0.6370(5) 0.2465(2) 0.0371(9) Uani d . . . 1 . .
H H14A 0.6637 0.5897 0.2186 0.045 Uiso calc U . R 1 . .
H H14B 0.6092 0.559 0.2732 0.045 Uiso calc U . R 1 . .

loop_
_atom_site_aniso_label
_atom_site_aniso_U_11
_atom_site_aniso_U_22
_atom_site_aniso_U_33
_atom_site_aniso_U_12
_atom_site_aniso_U_13
_atom_site_aniso_U_23
Ni2 0.0200(3) 0.0220(3) 0.0185(3) 0 0.0062(2) 0
Ni1 0.0200(3) 0.0228(3) 0.0294(3) -0.0014(3) 0.0051(3) 0.0028(3)
S1 0.0235(4) 0.0266(5) 0.0313(5) 0.0001(4) 0.0053(4) 0.0053(4)
S2 0.0231(5) 0.0343(5) 0.0383(5) 0.0031(4) 0.0091(4) 0.0114(4)
N1 0.0368(19) 0.047(2) 0.041(2) 0.0087(17) 0.0155(16) 0.0154(18)
N2 0.0287(18) 0.051(2) 0.0306(17) 0.0064(16) 0.0130(14) 0.0116(16)
N3 0.0268(17) 0.0253(16) 0.0225(15) -0.0027(13) 0.0082(13) 0.0000(14)
N4 0.0280(16) 0.0258(16) 0.0250(15) -0.0022(13) 0.0074(13) -0.0054(13)
N5 0.0219(15) 0.0325(19) 0.0263(17) -0.0012(14) 0.0061(13) -0.0036(14)
C1 0.0253(18) 0.0223(18) 0.0232(17) -0.0039(14) 0.0031(14) -0.0042(14)
C2 0.0239(18) 0.0257(18) 0.0261(18) 0.0007(14) 0.0075(14) 0.0003(15)
C3 0.0264(19) 0.031(2) 0.0302(19) -0.0002(16) 0.0086(15) 0.0030(17)
C4 0.0285(19) 0.0313(19) 0.0187(16) -0.0019(15) 0.0107(14) 0.0011(14)
C11 0.036(2) 0.036(2) 0.035(2) -0.0054(17) 0.0203(17) -0.0060(18)
C12 0.039(2) 0.040(2) 0.0293(19) -0.0041(18) 0.0187(17) -0.0039(17)
C13 0.0213(18) 0.044(2) 0.031(2) 0.0103(17) 0.0048(15) -0.0022(18)
C14 0.031(2) 0.034(2) 0.038(2) 0.0079(17) 0.0059(17) -0.0048(19)

loop_
_atom_type_symbol
_atom_type_description
_atom_type_scat_dispersion_real
_atom_type_scat_dispersion_imag
_atom_type_scat_source
C C 0.0033 0.0016 'International Tables Vol C Tables 4.2.6.8 and 6.1.1.4'
H H 0.0000 0.0000 'International Tables Vol C Tables 4.2.6.8 and 6.1.1.4'
N N 0.0061 0.0033 'International Tables Vol C Tables 4.2.6.8 and 6.1.1.4'
S S 0.1246 0.1234 'International Tables Vol C Tables 4.2.6.8 and 6.1.1.4'
Ni Ni 0.3393 1.1124 'International Tables Vol C Tables 4.2.6.8 and 6.1.1.4'

loop_
_geom_angle_atom_site_label_1
_geom_angle_atom_site_label_2
_geom_angle_atom_site_label_3
_geom_angle_site_symmetry_1
_geom_angle_site_symmetry_3
_geom_angle
_geom_angle_publ_flag
N3 Ni2 N3 . 2_655 92.57(19) ?
N3 Ni2 N4 . 2_655 171.53(13) ?
N3 Ni2 N4 2_655 2_655 82.70(13) ?
N3 Ni2 N4 . . 82.70(13) ?
N3 Ni2 N4 2_655 . 171.53(13) ?
N4 Ni2 N4 2_655 . 102.83(18) ?
N3 Ni2 N5 . 2_655 93.00(13) ?
N3 Ni2 N5 2_655 2_655 94.91(14) ?
N4 Ni2 N5 2_655 2_655 80.46(12) ?
N4 Ni2 N5 . 2_655 92.36(14) ?
N3 Ni2 N5 . . 94.91(14) ?
N3 Ni2 N5 2_655 . 93.00(13) ?
N4 Ni2 N5 2_655 . 92.36(14) ?
N4 Ni2 N5 . . 80.46(12) ?
N5 Ni2 N5 2_655 . 168.5(2) ?
S2 Ni1 S2 5_665 . 180.0 ?
S2 Ni1 S1 5_665 5_665 79.07(4) ?
S2 Ni1 S1 . 5_665 100.93(4) ?
S2 Ni1 S1 5_665 . 100.93(4) ?
S2 Ni1 S1 . . 79.07(4) ?
S1 Ni1 S1 5_665 . 180.0 ?
C1 S1 Ni1 . . 85.53(13) ?
C1 S2 Ni1 . . 85.44(13) ?
C11 N3 Ni2 . . 110.5(2) ?
C11 N3 H3A . . 109.(3) ?
Ni2 N3 H3A . . 107.(3) ?
C11 N3 H3B . . 112.(4) ?
Ni2 N3 H3B . . 108.(4) ?
H3A N3 H3B . . 111.(5) ?
C14 N4 C12 . . 115.1(3) ?
C14 N4 Ni2 . . 108.0(2) ?
C12 N4 Ni2 . . 108.1(2) ?
C14 N4 H4 . . 107.(3) ?
C12 N4 H4 . . 104.(3) ?
Ni2 N4 H4 . . 115.(3) ?
C13 N5 Ni2 . . 112.1(2) ?
C13 N5 H5A . . 117.(3) ?
Ni2 N5 H5A . . 104.(3) ?
C13 N5 H5B . . 105.(3) ?
Ni2 N5 H5B . . 113.(3) ?
H5A N5 H5B . . 107.(4) ?
C2 C1 S1 . . 126.2(3) ?
C2 C1 S2 . . 124.5(3) ?
S1 C1 S2 . . 109.4(2) ?
C1 C2 C4 . . 120.1(3) ?
C1 C2 C3 . . 121.3(3) ?
C4 C2 C3 . . 118.6(3) ?
N1 C3 C2 . . 179.3(5) ?
N2 C4 C2 . . 179.0(4) ?
N3 C11 C12 . . 108.9(3) ?
N3 C11 H11A . . 109.9 ?
C12 C11 H11A . . 109.9 ?
N3 C11 H11B . . 109.9 ?
C12 C11 H11B . . 109.9 ?
H11A C11 H11B . . 108.3 ?
N4 C12 C11 . . 112.7(3) ?
N4 C12 H12A . . 109.1 ?
C11 C12 H12A . . 109.1 ?
N4 C12 H12B . . 109.1 ?
C11 C12 H12B . . 109.1 ?
H12A C12 H12B . . 107.8 ?
N5 C13 C14 . . 109.6(3) ?
N5 C13 H13A . . 109.8 ?
C14 C13 H13A . . 109.8 ?
N5 C13 H13B . . 109.8 ?
C14 C13 H13B . . 109.8 ?
H13A C13 H13B . . 108.2 ?
N4 C14 C13 . . 111.3(3) ?
N4 C14 H14A . . 109.4 ?
C13 C14 H14A . . 109.4 ?
N4 C14 H14B . . 109.4 ?
C13 C14 H14B . . 109.4 ?
H14A C14 H14B . . 108.0 ?

loop_
_geom_bond_atom_site_label_1
_geom_bond_atom_site_label_2
_geom_bond_site_symmetry_2
_geom_bond_distance
_geom_bond_publ_flag
Ni2 N3 . 2.086(3) ?
Ni2 N3 2_655 2.086(3) ?
Ni2 N4 2_655 2.135(3) ?
Ni2 N4 . 2.135(3) ?
Ni2 N5 2_655 2.154(3) ?
Ni2 N5 . 2.154(3) ?
Ni1 S2 5_665 2.2098(10) ?
Ni1 S2 . 2.2098(10) ?
Ni1 S1 5_665 2.2129(10) ?
Ni1 S1 . 2.2130(10) ?
S1 C1 . 1.721(4) ?
S2 C1 . 1.729(4) ?
N1 C3 . 1.142(5) ?
N2 C4 . 1.145(5) ?
N3 C11 . 1.464(5) ?
N3 H3A . 0.87(5) ?
N3 H3B . 0.82(6) ?
N4 C14 . 1.478(5) ?
N4 C12 . 1.483(5) ?
N4 H4 . 0.86(4) ?
N5 C13 . 1.474(5) ?
N5 H5A . 0.87(5) ?
N5 H5B . 0.80(4) ?
C1 C2 . 1.381(5) ?
C2 C4 . 1.428(5) ?
C2 C3 . 1.428(5) ?
C11 C12 . 1.523(6) ?
C11 H11A . 0.99 ?
C11 H11B . 0.99 ?
C12 H12A . 0.99 ?
C12 H12B . 0.99 ?
C13 C14 . 1.513(5) ?
C13 H13A . 0.99 ?
C13 H13B . 0.99 ?
C14 H14A . 0.99 ?
C14 H14B . 0.99 ?

loop_
_geom_hbond_atom_site_label_D
_geom_hbond_atom_site_label_H
_geom_hbond_atom_site_label_A
_geom_hbond_site_symmetry_A
_geom_hbond_distance_DH
_geom_hbond_distance_HA
_geom_hbond_distance_DA
_geom_hbond_angle_DHA
_geom_hbond_publ_flag
N3 H3A N2 7_565 0.87(5) 2.39(5) 3.198(5) 156.(4) ?
N3 H3B N1 2_665 0.82(6) 2.38(6) 3.111(5) 150.(5) ?
N4 H4 S1 . 0.86(4) 2.72(4) 3.500(3) 151.(3) ?

loop_
_geom_torsion_atom_site_label_1
_geom_torsion_atom_site_label_2
_geom_torsion_atom_site_label_3
_geom_torsion_atom_site_label_4
_geom_torsion_site_symmetry_1
_geom_torsion_site_symmetry_2
_geom_torsion_site_symmetry_3
_geom_torsion_site_symmetry_4
_geom_torsion
_geom_torsion_publ_flag
Ni1 S1 C1 C2 . . . . 172.8(3) ?
Ni1 S1 C1 S2 . . . . -6.76(16) ?
Ni1 S2 C1 C2 . . . . -172.8(3) ?
Ni1 S2 C1 S1 . . . . 6.77(16) ?
S1 C1 C2 C4 . . . . -176.3(3) ?
S2 C1 C2 C4 . . . . 3.2(5) ?
S1 C1 C2 C3 . . . . 0.9(6) ?
S2 C1 C2 C3 . . . . -179.6(3) ?
Ni2 N3 C11 C12 . . . . 38.7(4) ?
C14 N4 C12 C11 . . . . -90.8(4) ?
Ni2 N4 C12 C11 . . . . 30.0(4) ?
N3 C11 C12 N4 . . . . -46.3(4) ?
Ni2 N5 C13 C14 . . . . -26.1(4) ?
C12 N4 C14 C13 . . . . 77.0(4) ?
Ni2 N4 C14 C13 . . . . -43.9(4) ?
N5 C13 C14 N4 . . . . 46.9(5) ?
